data_4083192
loop_
_publ_author_name
'Bubrin, Martina'
'Schweinfurth, David'
'Ehret, Fabian'
'Z\'ali\<s, Stanislav'
'Kvapilov\'a, Hana'
'Fiedler, Jan'
'Zeng, Qiang'
'Hartl, Franti\<sek'
'Kaim, Wolfgang'

_publ_section_title
;
 Structure and Spectroelectrochemical Response of Arene--Ruthenium and
 Arene--Osmium Complexes with Potentially Hemilabile Noninnocent
 Ligands
;
_journal_issue 18
_journal_name_full Organometallics
_journal_page_first 4973
_journal_paper_doi 10.1021/om5002815
_journal_volume 33
_journal_year 2014
_chemical_formula_moiety 'C31 H41 N O Ru Se'
_chemical_formula_sum 'C31 H41 N O Ru Se'
_chemical_formula_weight 623.68
_chemical_name_systematic '[RuCymQSe]'
_chemical_properties_physical 'air-sensitive, oxygen-sensitive'
_space_group_IT_number 15
_symmetry_cell_setting monoclinic
_symmetry_Int_Tables_number 15
_symmetry_space_group_name_Hall '-C 2yc'
_symmetry_space_group_name_H-M 'C 1 2/c 1'
_atom_sites_solution_hydrogens geom
_atom_sites_solution_primary direct
_atom_sites_solution_secondary difmap
_audit_creation_method SHELXL-97
_cell_angle_alpha 90.00
_cell_angle_beta 125.272(6)
_cell_angle_gamma 90.00
_cell_formula_units_Z 8
_cell_length_a 29.939(8)
_cell_length_b 10.650(3)
_cell_length_c 22.214(6)
_cell_measurement_reflns_used 5082
_cell_measurement_temperature 100(2)
_cell_measurement_theta_max 25.04
_cell_measurement_theta_min 1.67
_cell_volume 5783(3)
_computing_cell_refinement 'Bruker APEX II Software Suite, 2008'
_computing_data_collection 'Bruker APEX II Software Suite, 2008'
_computing_data_reduction 'Bruker APEX II Software Suite, 2008'
_computing_structure_refinement 'SHELXL-97 (Sheldrick, 1997)'
_computing_structure_solution 'SHELXS-97 (Sheldrick, 1990)'
_diffrn_ambient_temperature 100(2)
_diffrn_measured_fraction_theta_full 0.993
_diffrn_measured_fraction_theta_max 0.993
_diffrn_measurement_device_type 'Bruker Kappa APEX II Duo'
_diffrn_measurement_method 'Omega + Phi Scans'
_diffrn_radiation_monochromator graphite
_diffrn_radiation_probe x-ray
_diffrn_radiation_type MoK\a
_diffrn_radiation_wavelength 0.71073
_diffrn_reflns_av_R_equivalents 0.1113
_diffrn_reflns_av_sigmaI/netI 0.1296
_diffrn_reflns_limit_h_max 34
_diffrn_reflns_limit_h_min -35
_diffrn_reflns_limit_k_max 12
_diffrn_reflns_limit_k_min -12
_diffrn_reflns_limit_l_max 26
_diffrn_reflns_limit_l_min -26
_diffrn_reflns_number 18544
_diffrn_reflns_theta_full 25.04
_diffrn_reflns_theta_max 25.04
_diffrn_reflns_theta_min 1.67
_diffrn_source 'fine-focus sealed tube'
_diffrn_standards_decay_% 0
_diffrn_standards_interval_count 0
_diffrn_standards_number 0
_exptl_absorpt_coefficient_mu 1.824
_exptl_absorpt_correction_T_max 0.9341
_exptl_absorpt_correction_T_min 0.6882
_exptl_absorpt_correction_type numerical
_exptl_absorpt_process_details 'Blessing, 1995'
_exptl_crystal_colour red
_exptl_crystal_density_diffrn 1.433
_exptl_crystal_density_method 'not measured'
_exptl_crystal_description prism
_exptl_crystal_F_000 2560
_exptl_crystal_recrystallization_method Pentan
_exptl_crystal_size_max 0.21
_exptl_crystal_size_mid 0.09
_exptl_crystal_size_min 0.07
_refine_diff_density_max 2.162
_refine_diff_density_min -0.938
_refine_diff_density_rms 0.159
_refine_ls_extinction_method none
_refine_ls_goodness_of_fit_ref 1.073
_refine_ls_hydrogen_treatment constr
_refine_ls_matrix_type full
_refine_ls_number_parameters 326
_refine_ls_number_reflns 5082
_refine_ls_number_restraints 18
_refine_ls_restrained_S_all 1.075
_refine_ls_R_factor_all 0.1352
_refine_ls_R_factor_gt 0.0693
_refine_ls_shift/su_max 0.000
_refine_ls_shift/su_mean 0.000
_refine_ls_structure_factor_coef Fsqd
_refine_ls_weighting_details 'calc w=1/[\s^2^(Fo^2^)+(0.0505P)^2^+0.8500P] where P=(Fo^2^+2Fc^2^)/3'
_refine_ls_weighting_scheme calc
_refine_ls_wR_factor_gt 0.1268
_refine_ls_wR_factor_ref 0.1415
_reflns_number_gt 3062
_reflns_number_total 5082
_reflns_threshold_expression >2sigma(I)
_cod_data_source_file om5002815_si_001.cif
_cod_data_source_block ac203
_cod_original_sg_symbol_H-M 'C 2/c'
_cod_database_code 4083192

loop_
_symmetry_equiv_pos_as_xyz
'x, y, z'
'-x, y, -z+1/2'
'x+1/2, y+1/2, z'
'-x+1/2, y+1/2, -z+1/2'
'-x, -y, -z'
'x, -y, z-1/2'
'-x+1/2, -y+1/2, -z'
'x+1/2, -y+1/2, z-1/2'

loop_
_atom_site_label
_atom_site_type_symbol
_atom_site_fract_x
_atom_site_fract_y
_atom_site_fract_z
_atom_site_U_iso_or_equiv
_atom_site_adp_type
_atom_site_occupancy
_atom_site_symmetry_multiplicity
_atom_site_calc_flag
_atom_site_refinement_flags
Ru1 Ru 0.20325(2) 0.49533(6) 0.16335(3) 0.01957(18) Uani 1 1 d .
Se1 Se 0.04906(3) 0.53925(7) -0.01378(5) 0.0272(2) Uani 1 1 d .
O1 O 0.18748(19) 0.5216(4) 0.2388(3) 0.0213(12) Uani 1 1 d .
N1 N 0.1546(2) 0.6421(5) 0.1201(3) 0.0200(15) Uani 1 1 d .
C1 C 0.1501(3) 0.6091(6) 0.2214(4) 0.0143(16) Uani 1 1 d .
C2 C 0.1304(3) 0.6785(6) 0.1563(4) 0.0148(16) Uani 1 1 d U
C3 C 0.0907(3) 0.7713(6) 0.1323(4) 0.0161(17) Uani 1 1 d .
H3A H 0.0781 0.8173 0.0886 0.019 Uiso 1 1 calc R
C4 C 0.0696(3) 0.7961(6) 0.1723(4) 0.0147(16) Uani 1 1 d .
C5 C 0.0901(3) 0.7283(6) 0.2379(4) 0.0142(16) Uani 1 1 d .
H5A H 0.0763 0.7480 0.2660 0.017 Uiso 1 1 calc R
C6 C 0.1293(3) 0.6346(6) 0.2638(4) 0.0157(17) Uani 1 1 d .
C7 C 0.0238(3) 0.8906(7) 0.1478(4) 0.0184(17) Uani 1 1 d .
C8 C 0.0054(3) 0.9548(7) 0.0751(4) 0.0217(18) Uani 1 1 d .
H8A H 0.0367 0.9966 0.0807 0.033 Uiso 1 1 calc R
H8B H -0.0229 1.0171 0.0623 0.033 Uiso 1 1 calc R
H8C H -0.0095 0.8918 0.0359 0.033 Uiso 1 1 calc R
C9 C 0.0429(3) 0.9918(7) 0.2065(4) 0.0249(18) Uani 1 1 d .
H9A H 0.0742 1.0366 0.2137 0.037 Uiso 1 1 calc R
H9B H 0.0537 0.9526 0.2530 0.037 Uiso 1 1 calc R
H9C H 0.0130 1.0513 0.1905 0.037 Uiso 1 1 calc R
C10 C -0.0259(3) 0.8227(7) 0.1367(4) 0.0225(18) Uani 1 1 d .
H10A H -0.0149 0.7814 0.1828 0.034 Uiso 1 1 calc R
H10B H -0.0395 0.7596 0.0977 0.034 Uiso 1 1 calc R
H10C H -0.0549 0.8838 0.1226 0.034 Uiso 1 1 calc R
C11 C 0.1486(3) 0.5578(7) 0.3327(4) 0.0270(19) Uani 1 1 d .
C12 C 0.2100(3) 0.5870(8) 0.3921(4) 0.036(2) Uani 1 1 d U
H12A H 0.2317 0.5604 0.3742 0.054 Uiso 1 1 calc R
H12B H 0.2224 0.5414 0.4376 0.054 Uiso 1 1 calc R
H12C H 0.2147 0.6774 0.4021 0.054 Uiso 1 1 calc R
C13 C 0.1173(3) 0.5930(7) 0.3661(4) 0.0255(19) Uani 1 1 d .
H13A H 0.0779 0.5835 0.3286 0.038 Uiso 1 1 calc R
H13B H 0.1254 0.6804 0.3831 0.038 Uiso 1 1 calc R
H13C H 0.1288 0.5377 0.4079 0.038 Uiso 1 1 calc R
C14 C 0.1411(3) 0.4175(7) 0.3169(5) 0.038(2) Uani 1 1 d U
H14A H 0.1023 0.3993 0.2799 0.058 Uiso 1 1 calc R
H14B H 0.1539 0.3717 0.3624 0.058 Uiso 1 1 calc R
H14C H 0.1624 0.3913 0.2981 0.058 Uiso 1 1 calc R
C20 C 0.1402(3) 0.7050(6) 0.0548(4) 0.0174(17) Uani 1 1 d .
C21 C 0.0933(3) 0.6700(7) -0.0136(4) 0.0191(17) Uani 1 1 d .
C22 C 0.0806(3) 0.7298(6) -0.0764(4) 0.0181(17) Uani 1 1 d .
H22A H 0.0484 0.7073 -0.1229 0.022 Uiso 1 1 calc R
C23 C 0.1144(3) 0.8225(7) -0.0721(4) 0.0267(19) Uani 1 1 d .
H23A H 0.1054 0.8636 -0.1157 0.032 Uiso 1 1 calc R
C24 C 0.1609(3) 0.8561(7) -0.0056(4) 0.0259(19) Uani 1 1 d .
H24A H 0.1834 0.9213 -0.0034 0.031 Uiso 1 1 calc R
C25 C 0.1751(3) 0.7960(6) 0.0577(4) 0.0154(17) Uani 1 1 d .
H25A H 0.2085 0.8160 0.1034 0.018 Uiso 1 1 calc R
C211 C -0.0082(3) 0.5302(7) -0.1178(4) 0.029(2) Uani 1 1 d .
H21A H -0.0338 0.4632 -0.1269 0.043 Uiso 1 1 calc R
H21B H 0.0078 0.5124 -0.1448 0.043 Uiso 1 1 calc R
H21C H -0.0277 0.6106 -0.1345 0.043 Uiso 1 1 calc R
C35 C 0.2533(3) 0.3230(6) 0.2097(4) 0.0211(18) Uani 1 1 d .
H35A H 0.2634 0.2952 0.2591 0.025 Uiso 1 1 calc R
C34 C 0.2002(3) 0.2928(7) 0.1484(5) 0.026(2) Uani 1 1 d .
C33 C 0.1818(3) 0.3566(6) 0.0809(4) 0.0209(18) Uani 1 1 d .
H33A H 0.1427 0.3481 0.0378 0.025 Uiso 1 1 calc R
C32 C 0.2151(3) 0.4472(7) 0.0784(4) 0.0241(18) Uani 1 1 d .
H32A H 0.1981 0.5025 0.0339 0.029 Uiso 1 1 calc R
C31 C 0.2666(3) 0.4825(7) 0.1426(4) 0.0272(19) Uani 1 1 d .
C30 C 0.2851(3) 0.4176(7) 0.2089(4) 0.0267(19) Uani 1 1 d .
H30A H 0.3173 0.4508 0.2567 0.032 Uiso 1 1 calc R
C36 C 0.3004(3) 0.5856(8) 0.1416(5) 0.034(2) Uani 1 1 d .
H36A H 0.3293 0.5490 0.1391 0.052 Uiso 1 1 calc R
H36B H 0.3169 0.6360 0.1866 0.052 Uiso 1 1 calc R
H36C H 0.2770 0.6393 0.0984 0.052 Uiso 1 1 calc R
C37 C 0.1644(3) 0.2019(7) 0.1525(5) 0.031(2) Uani 1 1 d .
H37A H 0.1829 0.1808 0.2058 0.038 Uiso 1 1 calc R
C39 C 0.1592(4) 0.0809(7) 0.1133(5) 0.045(3) Uani 1 1 d .
H39A H 0.1954 0.0430 0.1366 0.067 Uiso 1 1 calc R
H39B H 0.1434 0.0986 0.0614 0.067 Uiso 1 1 calc R
H39C H 0.1353 0.0228 0.1166 0.067 Uiso 1 1 calc R
C38 C 0.1087(4) 0.2570(8) 0.1251(6) 0.047(3) Uani 1 1 d .
H38A H 0.1138 0.3333 0.1531 0.071 Uiso 1 1 calc R
H38B H 0.0877 0.1955 0.1320 0.071 Uiso 1 1 calc R
H38C H 0.0889 0.2777 0.0727 0.071 Uiso 1 1 calc R

loop_
_atom_site_aniso_label
_atom_site_aniso_U_11
_atom_site_aniso_U_22
_atom_site_aniso_U_33
_atom_site_aniso_U_23
_atom_site_aniso_U_13
_atom_site_aniso_U_12
Ru1 0.0197(3) 0.0264(3) 0.0169(3) 0.0039(3) 0.0131(3) 0.0061(3)
Se1 0.0226(5) 0.0339(5) 0.0223(5) 0.0044(4) 0.0113(4) -0.0080(4)
O1 0.023(3) 0.027(3) 0.020(3) 0.009(2) 0.016(2) 0.011(2)
N1 0.019(4) 0.023(4) 0.022(4) 0.013(3) 0.015(3) 0.008(3)
C1 0.008(4) 0.015(4) 0.019(4) 0.003(3) 0.006(3) -0.001(3)
C2 0.016(3) 0.017(3) 0.015(3) 0.003(2) 0.011(2) -0.003(2)
C3 0.013(4) 0.021(4) 0.013(4) 0.003(3) 0.007(3) -0.005(3)
C4 0.010(4) 0.017(4) 0.010(4) -0.001(3) 0.002(3) -0.005(3)
C5 0.018(4) 0.019(4) 0.012(4) 0.003(3) 0.013(3) 0.004(3)
C6 0.021(4) 0.021(4) 0.011(4) 0.002(3) 0.013(4) 0.003(3)
C7 0.021(4) 0.022(4) 0.016(4) 0.002(3) 0.012(4) 0.002(3)
C8 0.019(4) 0.028(4) 0.023(4) 0.012(3) 0.015(4) 0.010(3)
C9 0.023(4) 0.027(4) 0.028(4) 0.009(4) 0.017(4) 0.008(4)
C10 0.020(4) 0.028(5) 0.022(4) 0.009(4) 0.013(4) 0.002(3)
C11 0.027(5) 0.035(5) 0.026(5) 0.014(4) 0.019(4) 0.014(4)
C12 0.036(3) 0.044(3) 0.033(3) 0.007(2) 0.022(2) 0.005(2)
C13 0.023(5) 0.039(5) 0.022(5) 0.014(4) 0.017(4) 0.015(4)
C14 0.043(3) 0.041(3) 0.038(3) 0.008(2) 0.027(2) 0.003(2)
C20 0.019(4) 0.021(4) 0.019(4) 0.003(3) 0.014(4) 0.008(3)
C21 0.019(4) 0.025(4) 0.022(5) 0.001(3) 0.017(4) 0.002(3)
C22 0.020(4) 0.024(4) 0.012(4) 0.005(3) 0.011(4) 0.003(3)
C23 0.038(5) 0.034(5) 0.018(5) 0.008(4) 0.022(4) 0.003(4)
C24 0.029(5) 0.029(5) 0.025(5) -0.001(4) 0.019(4) -0.004(4)
C25 0.013(4) 0.015(4) 0.008(4) -0.003(3) 0.001(3) -0.006(3)
C211 0.022(4) 0.035(5) 0.028(5) -0.003(4) 0.013(4) -0.003(4)
C35 0.024(5) 0.015(4) 0.028(5) 0.007(3) 0.017(4) 0.014(3)
C34 0.038(5) 0.014(4) 0.041(6) 0.001(4) 0.031(5) 0.003(4)
C33 0.025(5) 0.012(4) 0.030(5) 0.001(3) 0.018(4) 0.005(3)
C32 0.026(5) 0.029(4) 0.028(5) 0.004(4) 0.022(4) 0.011(4)
C31 0.022(4) 0.036(5) 0.028(5) 0.003(4) 0.017(4) 0.004(4)
C30 0.023(5) 0.033(5) 0.027(5) 0.001(4) 0.017(4) 0.005(4)
C36 0.033(5) 0.049(6) 0.033(5) -0.002(4) 0.026(5) -0.006(4)
C37 0.043(6) 0.030(5) 0.031(5) 0.003(4) 0.027(5) 0.007(4)
C39 0.051(6) 0.034(5) 0.067(7) -0.010(5) 0.044(6) -0.001(5)
C38 0.049(6) 0.033(5) 0.085(8) -0.008(5) 0.053(6) -0.011(5)

loop_
_atom_type_symbol
_atom_type_description
_atom_type_scat_dispersion_real
_atom_type_scat_dispersion_imag
_atom_type_scat_source
C C 0.0033 0.0016 'International Tables Vol C Tables 4.2.6.8 and 6.1.1.4'
H H 0.0000 0.0000 'International Tables Vol C Tables 4.2.6.8 and 6.1.1.4'
N N 0.0061 0.0033 'International Tables Vol C Tables 4.2.6.8 and 6.1.1.4'
O O 0.0106 0.0060 'International Tables Vol C Tables 4.2.6.8 and 6.1.1.4'
Se Se -0.0929 2.2259 'International Tables Vol C Tables 4.2.6.8 and 6.1.1.4'
Ru Ru -1.2594 0.8363 'International Tables Vol C Tables 4.2.6.8 and 6.1.1.4'

loop_
_geom_angle_atom_site_label_1
_geom_angle_atom_site_label_2
_geom_angle_atom_site_label_3
_geom_angle
N1 Ru1 O1 80.3(2)
N1 Ru1 C33 111.0(3)
O1 Ru1 C33 135.4(2)
N1 Ru1 C32 102.1(3)
O1 Ru1 C32 173.5(2)
C33 Ru1 C32 38.1(3)
N1 Ru1 C34 139.4(3)
O1 Ru1 C34 104.9(2)
C33 Ru1 C34 38.8(3)
C32 Ru1 C34 69.3(3)
N1 Ru1 C30 146.8(3)
O1 Ru1 C30 113.9(2)
C33 Ru1 C30 80.7(3)
C32 Ru1 C30 67.3(3)
C34 Ru1 C30 68.6(3)
N1 Ru1 C31 115.6(3)
O1 Ru1 C31 146.2(2)
C33 Ru1 C31 69.3(3)
C32 Ru1 C31 37.8(3)
C34 Ru1 C31 82.6(3)
C30 Ru1 C31 37.6(3)
N1 Ru1 C35 176.3(3)
O1 Ru1 C35 98.6(2)
C33 Ru1 C35 67.3(3)
C32 Ru1 C35 78.6(3)
C34 Ru1 C35 37.4(3)
C30 Ru1 C35 36.8(3)
C31 Ru1 C35 67.1(3)
C21 Se1 C211 100.0(3)
C1 O1 Ru1 114.8(4)
C2 N1 C20 119.9(6)
C2 N1 Ru1 114.8(4)
C20 N1 Ru1 125.2(5)
O1 C1 C2 116.5(6)
O1 C1 C6 123.9(6)
C2 C1 C6 119.6(6)
C3 C2 N1 125.7(6)
C3 C2 C1 121.4(7)
N1 C2 C1 113.0(6)
C4 C3 C2 119.8(7)
C4 C3 H3A 120.1
C2 C3 H3A 120.1
C3 C4 C5 118.6(6)
C3 C4 C7 123.2(6)
C5 C4 C7 118.2(6)
C6 C5 C4 123.9(7)
C6 C5 H5A 118.0
C4 C5 H5A 118.0
C5 C6 C1 116.8(6)
C5 C6 C11 122.9(6)
C1 C6 C11 120.3(6)
C9 C7 C4 110.2(6)
C9 C7 C8 108.3(6)
C4 C7 C8 111.9(6)
C9 C7 C10 108.5(6)
C4 C7 C10 109.5(6)
C8 C7 C10 108.3(6)
C7 C8 H8A 109.5
C7 C8 H8B 109.5
H8A C8 H8B 109.5
C7 C8 H8C 109.5
H8A C8 H8C 109.5
H8B C8 H8C 109.5
C7 C9 H9A 109.5
C7 C9 H9B 109.5
H9A C9 H9B 109.5
C7 C9 H9C 109.5
H9A C9 H9C 109.5
H9B C9 H9C 109.5
C7 C10 H10A 109.5
C7 C10 H10B 109.5
H10A C10 H10B 109.5
C7 C10 H10C 109.5
H10A C10 H10C 109.5
H10B C10 H10C 109.5
C14 C11 C6 112.0(7)
C14 C11 C13 107.5(6)
C6 C11 C13 111.6(6)
C14 C11 C12 109.7(6)
C6 C11 C12 108.8(6)
C13 C11 C12 107.0(7)
C11 C12 H12A 109.5
C11 C12 H12B 109.5
H12A C12 H12B 109.5
C11 C12 H12C 109.5
H12A C12 H12C 109.5
H12B C12 H12C 109.5
C11 C13 H13A 109.5
C11 C13 H13B 109.5
H13A C13 H13B 109.5
C11 C13 H13C 109.5
H13A C13 H13C 109.5
H13B C13 H13C 109.5
C11 C14 H14A 109.5
C11 C14 H14B 109.5
H14A C14 H14B 109.5
C11 C14 H14C 109.5
H14A C14 H14C 109.5
H14B C14 H14C 109.5
C21 C20 C25 119.2(6)
C21 C20 N1 120.5(6)
C25 C20 N1 120.1(6)
C22 C21 C20 119.8(7)
C22 C21 Se1 123.3(6)
C20 C21 Se1 116.9(5)
C21 C22 C23 120.0(7)
C21 C22 H22A 120.0
C23 C22 H22A 120.0
C24 C23 C22 120.8(7)
C24 C23 H23A 119.6
C22 C23 H23A 119.6
C23 C24 C25 120.4(7)
C23 C24 H24A 119.8
C25 C24 H24A 119.8
C24 C25 C20 119.7(6)
C24 C25 H25A 120.2
C20 C25 H25A 120.2
Se1 C211 H21A 109.5
Se1 C211 H21B 109.5
H21A C211 H21B 109.5
Se1 C211 H21C 109.5
H21A C211 H21C 109.5
H21B C211 H21C 109.5
C30 C35 C34 123.5(7)
C30 C35 Ru1 71.2(4)
C34 C35 Ru1 69.9(4)
C30 C35 H35A 116.8
C34 C35 H35A 116.8
Ru1 C35 H35A 116.8
C35 C34 C33 116.1(7)
C35 C34 C37 122.8(7)
C33 C34 C37 121.2(7)
C35 C34 Ru1 72.6(4)
C33 C34 Ru1 69.3(4)
C37 C34 Ru1 127.1(5)
C32 C33 C34 120.7(7)
C32 C33 Ru1 72.1(4)
C34 C33 Ru1 71.8(4)
C32 C33 H33A 119.2
C34 C33 H33A 119.2
Ru1 C33 H33A 119.2
C33 C32 C31 121.6(7)
C33 C32 Ru1 69.8(4)
C31 C32 Ru1 72.1(4)
C33 C32 H32A 118.3
C31 C32 H32A 118.3
Ru1 C32 H32A 118.3
C32 C31 C30 117.4(7)
C32 C31 C36 122.0(7)
C30 C31 C36 120.6(7)
C32 C31 Ru1 70.1(4)
C30 C31 Ru1 71.3(4)
C36 C31 Ru1 128.8(6)
C35 C30 C31 120.3(7)
C35 C30 Ru1 72.0(4)
C31 C30 Ru1 71.1(4)
C35 C30 H30A 119.3
C31 C30 H30A 119.3
Ru1 C30 H30A 119.3
C31 C36 H36A 109.5
C31 C36 H36B 109.5
H36A C36 H36B 109.5
C31 C36 H36C 109.5
H36A C36 H36C 109.5
H36B C36 H36C 109.5
C34 C37 C39 111.0(7)
C34 C37 C38 112.7(7)
C39 C37 C38 111.9(7)
C34 C37 H37A 107.0
C39 C37 H37A 107.0
C38 C37 H37A 107.0
C37 C39 H39A 109.5
C37 C39 H39B 109.5
H39A C39 H39B 109.5
C37 C39 H39C 109.5
H39A C39 H39C 109.5
H39B C39 H39C 109.5
C37 C38 H38A 109.5
C37 C38 H38B 109.5
H38A C38 H38B 109.5
C37 C38 H38C 109.5
H38A C38 H38C 109.5
H38B C38 H38C 109.5

loop_
_geom_bond_atom_site_label_1
_geom_bond_atom_site_label_2
_geom_bond_distance
Ru1 N1 1.967(5)
Ru1 O1 2.005(5)
Ru1 C33 2.143(7)
Ru1 C32 2.174(7)
Ru1 C34 2.176(7)
Ru1 C30 2.202(7)
Ru1 C31 2.200(7)
Ru1 C35 2.211(7)
Se1 C21 1.920(7)
Se1 C211 1.926(7)
O1 C1 1.332(8)
N1 C2 1.411(9)
N1 C20 1.419(9)
C1 C2 1.415(9)
C1 C6 1.424(9)
C2 C3 1.394(9)
C3 C4 1.379(9)
C3 H3A 0.9500
C4 C5 1.410(9)
C4 C7 1.526(9)
C5 C6 1.385(9)
C5 H5A 0.9500
C6 C11 1.525(10)
C7 C9 1.526(10)
C7 C8 1.532(9)
C7 C10 1.542(9)
C8 H8A 0.9800
C8 H8B 0.9800
C8 H8C 0.9800
C9 H9A 0.9800
C9 H9B 0.9800
C9 H9C 0.9800
C10 H10A 0.9800
C10 H10B 0.9800
C10 H10C 0.9800
C11 C14 1.521(11)
C11 C13 1.540(10)
C11 C12 1.554(10)
C12 H12A 0.9800
C12 H12B 0.9800
C12 H12C 0.9800
C13 H13A 0.9800
C13 H13B 0.9800
C13 H13C 0.9800
C14 H14A 0.9800
C14 H14B 0.9800
C14 H14C 0.9800
C20 C21 1.399(10)
C20 C25 1.401(9)
C21 C22 1.372(9)
C22 C23 1.379(10)
C22 H22A 0.9500
C23 C24 1.367(10)
C23 H23A 0.9500
C24 C25 1.371(10)
C24 H24A 0.9500
C25 H25A 0.9500
C211 H21A 0.9800
C211 H21B 0.9800
C211 H21C 0.9800
C35 C30 1.392(10)
C35 C34 1.408(10)
C35 H35A 1.0000
C34 C33 1.436(10)
C34 C37 1.487(10)
C33 C32 1.410(10)
C33 H33A 1.0000
C32 C31 1.419(10)
C32 H32A 1.0000
C31 C30 1.419(10)
C31 C36 1.502(10)
C30 H30A 1.0000
C36 H36A 0.9800
C36 H36B 0.9800
C36 H36C 0.9800
C37 C39 1.511(10)
C37 C38 1.523(10)
C37 H37A 1.0000
C39 H39A 0.9800
C39 H39B 0.9800
C39 H39C 0.9800
C38 H38A 0.9800
C38 H38B 0.9800
C38 H38C 0.9800
